data_7249770
loop_
_publ_author_name
'Hayami, Shinya'
'Kim, Yang'
'Harrowfield, Jack'
'Thu\'ery, Pierre'
'Lee, Young Hoon'
'Atoini, Youssef'
'Kusumoto, Sotaro'

_publ_section_title
;
 Mixed-ligand uranyl ion complexes with two flexible, pyridinium-based
 dicarboxylate zwitterions and simple anionic dicarboxylates&#x2020;
;
_journal_name_full CrystEngComm
_journal_paper_doi 10.1039/D4CE01270D
_journal_year 2025
_chemical_formula_sum 'C36 H32 N4 O18 U2'
_chemical_formula_weight 1284.71
_space_group_crystal_system triclinic
_space_group_IT_number 2
_space_group_name_Hall '-P 1'
_space_group_name_H-M_alt 'P -1'
_atom_sites_solution_hydrogens mixed
_audit_update_record
;
2024-12-09 deposited with the CCDC.	2025-01-12 downloaded from the CCDC.
;
_cell_angle_alpha 99.2243(17)
_cell_angle_beta 100.6840(18)
_cell_angle_gamma 108.6144(16)
_cell_formula_units_Z 1
_cell_length_a 8.3083(3)
_cell_length_b 9.7524(3)
_cell_length_c 13.3763(5)
_cell_measurement_reflns_used 9559
_cell_measurement_temperature 100(2)
_cell_measurement_theta_max 30.5862
_cell_measurement_theta_min 2.4453
_cell_volume 980.89(6)
_computing_cell_refinement 'SAINT V8.40B (Bruker AXS LLC, 2019)'
_computing_data_collection 'Bruker Instrument Service v8.5.1.2 Release'
_computing_data_reduction 'SAINT V8.40B (Bruker AXS LLC, 2019)'
_computing_molecular_graphics 'shelXle (C.B. Huebschle, rev 1365)'
_computing_structure_refinement 'SHELXL-2019/1 (Sheldrick, 2019)'
_computing_structure_solution 'XT, VERSION 2018/2'
_diffrn_ambient_temperature 100(2)
_diffrn_detector_area_resol_mean 7.41
_diffrn_detector_type 'Bruker PHOTON III area detector'
_diffrn_measured_fraction_theta_full 0.999
_diffrn_measured_fraction_theta_max 0.999
_diffrn_measurement_device 'Kappa diffractometer'
_diffrn_measurement_device_type 'Bruker D8 Quest'
_diffrn_measurement_method '\f and \w scans'
_diffrn_radiation_monochromator 'multilayer mirror optics'
_diffrn_radiation_type MoK\a
_diffrn_radiation_wavelength 0.71073
_diffrn_reflns_av_R_equivalents 0.0438
_diffrn_reflns_av_unetI/netI 0.0150
_diffrn_reflns_limit_h_max 10
_diffrn_reflns_limit_h_min -10
_diffrn_reflns_limit_k_max 11
_diffrn_reflns_limit_k_min -11
_diffrn_reflns_limit_l_max 16
_diffrn_reflns_limit_l_min -16
_diffrn_reflns_number 61474
_diffrn_reflns_theta_full 25.68
_diffrn_reflns_theta_max 25.68
_diffrn_reflns_theta_min 2.27
_diffrn_source 'microfocus sealed X-ray tube'
_diffrn_source_current 1.4
_diffrn_source_type 'Incoatec I\ms 70 W'
_diffrn_source_voltage 50
_exptl_absorpt_coefficient_mu 8.329
_exptl_absorpt_correction_T_max 0.75
_exptl_absorpt_correction_T_min 0.48
_exptl_absorpt_correction_type multi-scan
_exptl_absorpt_process_details
;
Krause, L., Herbst-Irmer, R., Sheldrick, G. M., Stalke, D. (2015).
"Comparison of silver and molybdenum microfocus X-ray sources for
single-crystal structure determination"
J. Appl. Cryst. 48, 3-10.
doi:10.1107/S1600576714022985
;
_exptl_crystal_colour 'translucent light yellow'
_exptl_crystal_density_diffrn 2.175
_exptl_crystal_density_method 'not measured'
_exptl_crystal_description block
_exptl_crystal_F_000 604
_exptl_crystal_size_max 0.061
_exptl_crystal_size_mid 0.050
_exptl_crystal_size_min 0.039
_refine_diff_density_max 2.782
_refine_diff_density_min -0.713
_refine_ls_extinction_method none
_refine_ls_goodness_of_fit_ref 1.118
_refine_ls_hydrogen_treatment mixed
_refine_ls_matrix_type full
_refine_ls_number_parameters 278
_refine_ls_number_reflns 3717
_refine_ls_number_restraints 5
_refine_ls_restrained_S_all 1.119
_refine_ls_R_factor_all 0.0234
_refine_ls_R_factor_gt 0.0223
_refine_ls_shift/su_max 0.001
_refine_ls_shift/su_mean 0.000
_refine_ls_structure_factor_coef Fsqd
_refine_ls_weighting_details 'w=1/[\s^2^(Fo^2^)+(0.0368P)^2^+1.7099P] where P=(Fo^2^+2Fc^2^)/3'
_refine_ls_weighting_scheme calc
_refine_ls_wR_factor_gt 0.0565
_refine_ls_wR_factor_ref 0.0574
_reflns_number_gt 3591
_reflns_number_total 3717
_reflns_threshold_expression 'I > 2\s(I)'
_cod_data_source_file d4ce01270d1.cif
_cod_data_source_block 6
_cod_depositor_comments
;
The following automatic conversions were performed:

data item '_exptl_absorpt_correction_type' value 'Multi-Scan' was
changed to 'multi-scan' in accordance with the
/home/data/users/saulius/crontab/automatic-downloads/rss-feeds/RSC/lib/dictionaries/cif_core.dic
dictionary named 'cif_core.dic' version 2.4.2 last updated on
2011-04-26.

Automatic conversion script
Id: cif_fix_values 8170 2020-07-09 18:12:32Z antanas 
;
_cod_database_code 7249770

loop_
_space_group_symop_operation_xyz
'x, y, z'
'-x, -y, -z'

loop_
_atom_site_type_symbol
_atom_site_label
_atom_site_fract_x
_atom_site_fract_y
_atom_site_fract_z
_atom_site_U_iso_or_equiv
_atom_site_adp_type
_atom_site_calc_flag
_atom_site_refinement_flags_adp
_atom_site_refinement_flags_occupancy
_atom_site_refinement_flags_posn
_atom_site_occupancy
_atom_site_disorder_assembly
_atom_site_disorder_group
U U1 0.41296(2) 0.53991(2) 0.22123(2) 0.01914(6) Uani d . . . 1 . .
O O1 0.3918(4) 0.6781(3) 0.3164(2) 0.0234(6) Uani d . . . 1 . .
O O2 0.4345(4) 0.4032(3) 0.1248(2) 0.0276(6) Uani d . . . 1 . .
O O3 0.3037(4) 0.6556(3) 0.0854(2) 0.0235(6) Uani d . . . 1 . .
O O4 0.5884(4) 0.7441(3) 0.1558(2) 0.0235(6) Uani d . . . 1 . .
O O5 0.7315(4) 0.6140(3) 0.3010(2) 0.0236(6) Uani d . . . 1 . .
O O6 0.5530(4) 0.4592(3) 0.3679(2) 0.0250(6) Uani d . . D 1 . .
O O7 0.2186(4) 0.3346(3) 0.2758(2) 0.0306(7) Uani d . . . 1 . .
O O8 0.0786(4) 0.4299(3) 0.1672(2) 0.0261(6) Uani d . . . 1 . .
O O9 0.3657(6) 0.1788(6) 0.4260(4) 0.0715(14) Uani d . . D 1 . .
H H9A 0.418(10) 0.261(5) 0.410(6) 0.107000 Uiso d U . D 1 . .
H H9B 0.289(3) 0.125(6) 0.371(3) 0.107000 Uiso d U . D 1 . .
N N1 -0.2261(5) 0.0673(4) 0.3316(3) 0.0277(7) Uani d . . . 1 . .
N N2 0.1226(8) 0.9120(7) 0.2412(4) 0.0688(16) Uani d . . . 1 . .
C C1 0.4546(5) 0.7515(4) 0.0965(3) 0.0212(7) Uani d . . . 1 . .
C C2 0.4767(5) 0.8773(4) 0.0439(3) 0.0202(7) Uani d . . . 1 . .
C C3 0.6400(5) 0.9527(4) 0.0287(3) 0.0226(8) Uani d . . . 1 . .
H H3 0.735696 0.921045 0.048664 0.027000 Uiso calc U . R 1 . .
C C4 0.6622(5) 1.0747(4) -0.0160(3) 0.0229(8) Uani d . . . 1 . .
H H4 0.772983 1.125589 -0.027498 0.028000 Uiso calc U . R 1 . .
C C5 0.7070(5) 0.5329(4) 0.3658(3) 0.0209(7) Uani d . . . 1 . .
C C6 0.8608(5) 0.5194(4) 0.4372(3) 0.0201(7) Uani d . . . 1 . .
C C7 0.8304(5) 0.4344(4) 0.5112(3) 0.0216(7) Uani d . . . 1 . .
H H7 0.714661 0.389525 0.518155 0.026000 Uiso calc U . R 1 . .
C C8 0.9707(5) 0.4161(4) 0.5743(3) 0.0215(7) Uani d . . . 1 . .
H H8 0.951676 0.359516 0.625453 0.026000 Uiso calc U . R 1 . .
C C9 -0.0892(5) 0.2537(4) 0.2494(3) 0.0238(8) Uani d . . . 1 . .
C C10 -0.0805(5) 0.1533(4) 0.3102(3) 0.0261(8) Uani d . . . 1 . .
H H10 0.029217 0.145001 0.337184 0.031000 Uiso calc U . DR 1 . .
C C11 -0.3825(5) 0.0793(5) 0.2970(3) 0.0283(8) Uani d . . . 1 . .
H H11 -0.483498 0.017949 0.313550 0.034000 Uiso calc U . R 1 . .
C C12 -0.3975(5) 0.1797(4) 0.2378(3) 0.0263(8) Uani d . . . 1 . .
H H12 -0.507826 0.189161 0.214545 0.032000 Uiso calc U . R 1 . .
C C13 -0.2502(6) 0.2670(4) 0.2124(3) 0.0249(8) Uani d . . . 1 . .
H H13 -0.259000 0.335217 0.170161 0.030000 Uiso calc U . R 1 . .
C C14 0.0780(5) 0.3447(4) 0.2283(3) 0.0243(8) Uani d . . . 1 . .
C C15 -0.2111(6) -0.0478(5) 0.3915(4) 0.0338(10) Uani d . . . 1 . .
H H15A -0.324013 -0.094790 0.408520 0.041000 Uiso calc U . R 1 . .
H H15B -0.186107 -0.126448 0.347476 0.041000 Uiso calc U . R 1 . .
C C16 -0.0687(5) 0.0200(4) 0.4901(3) 0.0271(8) Uani d . . . 1 . .
H H16 -0.077528 0.095484 0.540930 0.032000 Uiso calc U . R 1 . .
C C17 0.0331(7) 0.8049(6) 0.1798(4) 0.0409(11) Uani d . . . 1 . .
C C18 -0.0802(6) 0.6732(5) 0.1000(4) 0.0324(9) Uani d . . . 1 . .
H H18A -0.200182 0.645540 0.108553 0.049000 Uiso calc U . R 1 . .
H H18B -0.038081 0.591136 0.106548 0.049000 Uiso calc U . R 1 . .
H H18C -0.079150 0.693642 0.030654 0.049000 Uiso calc U . R 1 . .

loop_
_atom_site_aniso_label
_atom_site_aniso_U_11
_atom_site_aniso_U_22
_atom_site_aniso_U_33
_atom_site_aniso_U_12
_atom_site_aniso_U_13
_atom_site_aniso_U_23
U1 0.01937(9) 0.02097(9) 0.01974(9) 0.00899(6) 0.00387(6) 0.00975(6)
O1 0.0207(14) 0.0266(14) 0.0249(14) 0.0086(11) 0.0069(11) 0.0095(11)
O2 0.0290(15) 0.0302(15) 0.0252(14) 0.0147(12) 0.0026(12) 0.0074(12)
O3 0.0223(14) 0.0253(14) 0.0259(14) 0.0099(11) 0.0042(11) 0.0134(11)
O4 0.0215(14) 0.0291(14) 0.0250(14) 0.0119(11) 0.0060(11) 0.0146(11)
O5 0.0243(14) 0.0271(14) 0.0241(14) 0.0123(11) 0.0062(11) 0.0125(11)
O6 0.0224(14) 0.0300(15) 0.0238(14) 0.0094(12) 0.0022(11) 0.0135(11)
O7 0.0237(15) 0.0303(15) 0.0375(17) 0.0072(12) 0.0013(13) 0.0204(13)
O8 0.0245(14) 0.0276(14) 0.0273(15) 0.0085(11) 0.0039(11) 0.0145(12)
O9 0.043(2) 0.087(3) 0.076(3) 0.002(2) 0.002(2) 0.058(3)
N1 0.0265(18) 0.0223(16) 0.0293(18) 0.0038(14) -0.0005(14) 0.0114(14)
N2 0.064(3) 0.077(4) 0.049(3) 0.008(3) 0.026(3) -0.008(3)
C1 0.0242(19) 0.0259(19) 0.0183(17) 0.0131(16) 0.0066(15) 0.0081(15)
C2 0.0235(19) 0.0216(18) 0.0173(17) 0.0094(15) 0.0048(14) 0.0067(14)
C3 0.0238(19) 0.0274(19) 0.0227(18) 0.0151(16) 0.0069(15) 0.0094(15)
C4 0.0251(19) 0.0255(19) 0.0221(18) 0.0102(16) 0.0089(15) 0.0108(15)
C5 0.0240(19) 0.0204(17) 0.0203(18) 0.0107(15) 0.0035(15) 0.0072(14)
C6 0.0236(19) 0.0212(17) 0.0164(17) 0.0102(15) 0.0027(14) 0.0053(14)
C7 0.0220(18) 0.0223(18) 0.0216(18) 0.0092(15) 0.0041(15) 0.0073(15)
C8 0.0264(19) 0.0213(18) 0.0192(17) 0.0096(15) 0.0063(15) 0.0081(14)
C9 0.026(2) 0.0192(18) 0.0219(18) 0.0057(15) 0.0006(15) 0.0037(15)
C10 0.0224(19) 0.0239(19) 0.028(2) 0.0043(15) -0.0005(16) 0.0095(16)
C11 0.024(2) 0.027(2) 0.030(2) 0.0054(16) 0.0028(16) 0.0075(16)
C12 0.024(2) 0.0260(19) 0.026(2) 0.0088(16) 0.0016(16) 0.0034(16)
C13 0.030(2) 0.0223(19) 0.0194(18) 0.0090(16) 0.0017(16) 0.0028(15)
C14 0.026(2) 0.0221(18) 0.0227(19) 0.0066(15) 0.0017(15) 0.0078(15)
C15 0.030(2) 0.028(2) 0.039(2) 0.0044(17) 0.0010(19) 0.0199(19)
C16 0.028(2) 0.0225(19) 0.029(2) 0.0035(16) 0.0078(17) 0.0124(16)
C17 0.039(3) 0.055(3) 0.034(2) 0.017(2) 0.020(2) 0.010(2)
C18 0.031(2) 0.039(2) 0.036(2) 0.0188(19) 0.0135(19) 0.0174(19)

loop_
_atom_type_symbol
_atom_type_description
_atom_type_scat_dispersion_real
_atom_type_scat_dispersion_imag
_atom_type_scat_source
C C 0.0033 0.0016 'International Tables Vol C Tables 4.2.6.8 and 6.1.1.4'
H H 0.0000 0.0000 'International Tables Vol C Tables 4.2.6.8 and 6.1.1.4'
N N 0.0061 0.0033 'International Tables Vol C Tables 4.2.6.8 and 6.1.1.4'
O O 0.0106 0.0060 'International Tables Vol C Tables 4.2.6.8 and 6.1.1.4'
U U -9.6767 9.6646 'International Tables Vol C Tables 4.2.6.8 and 6.1.1.4'

loop_
_geom_angle_atom_site_label_1
_geom_angle_atom_site_label_2
_geom_angle_atom_site_label_3
_geom_angle_site_symmetry_1
_geom_angle_site_symmetry_3
_geom_angle
_geom_angle_publ_flag
O1 U1 O2 . . 179.22(11) ?
O1 U1 O7 . . 93.30(12) ?
O2 U1 O7 . . 87.38(13) ?
O1 U1 O4 . . 87.24(11) ?
O2 U1 O4 . . 92.06(12) ?
O7 U1 O4 . . 175.58(8) ?
O1 U1 O6 . . 87.21(11) ?
O2 U1 O6 . . 93.44(12) ?
O7 U1 O6 . . 64.22(9) ?
O4 U1 O6 . . 120.19(9) ?
O1 U1 O3 . . 88.17(11) ?
O2 U1 O3 . . 91.13(11) ?
O7 U1 O3 . . 122.59(9) ?
O4 U1 O3 . . 53.03(9) ?
O6 U1 O3 . . 172.02(9) ?
O1 U1 O5 . . 92.59(11) ?
O2 U1 O5 . . 87.46(12) ?
O7 U1 O5 . . 115.98(9) ?
O4 U1 O5 . . 68.35(9) ?
O6 U1 O5 . . 52.51(9) ?
O3 U1 O5 . . 121.28(9) ?
O1 U1 O8 . . 86.65(11) ?
O2 U1 O8 . . 93.45(12) ?
O7 U1 O8 . . 52.10(9) ?
O4 U1 O8 . . 123.60(9) ?
O6 U1 O8 . . 115.41(9) ?
O3 U1 O8 . . 70.77(9) ?
O5 U1 O8 . . 167.92(9) ?
C1 O3 U1 . . 92.9(2) ?
C1 O4 U1 . . 93.4(2) ?
C5 O5 U1 . . 93.3(2) ?
C5 O6 U1 . . 94.4(2) ?
C14 O7 U1 . . 95.2(2) ?
C14 O8 U1 . . 90.8(2) ?
H9A O9 H9B . . 105.0(16) ?
C10 N1 C11 . . 121.2(3) ?
C10 N1 C15 . . 118.1(3) ?
C11 N1 C15 . . 120.7(3) ?
O3 C1 O4 . . 120.2(3) ?
O3 C1 C2 . . 120.7(3) ?
O4 C1 C2 . . 119.1(3) ?
O3 C1 U1 . . 60.54(19) ?
O4 C1 U1 . . 59.97(19) ?
C2 C1 U1 . . 172.1(3) ?
C4 C2 C3 2_675 . 120.1(4) ?
C4 C2 C1 2_675 . 120.1(4) ?
C3 C2 C1 . . 119.7(3) ?
C2 C3 C4 . . 119.5(4) ?
C2 C3 H3 . . 120.200000 ?
C4 C3 H3 . . 120.200000 ?
C2 C4 C3 2_675 . 120.4(4) ?
C2 C4 H4 2_675 . 119.800000 ?
C3 C4 H4 . . 119.800000 ?
O6 C5 O5 . . 119.8(3) ?
O6 C5 C6 . . 119.9(3) ?
O5 C5 C6 . . 120.2(3) ?
O6 C5 U1 . . 59.46(19) ?
O5 C5 U1 . . 60.38(19) ?
C6 C5 U1 . . 176.1(3) ?
C8 C6 C7 2_766 . 120.7(4) ?
C8 C6 C5 2_766 . 120.2(3) ?
C7 C6 C5 . . 119.0(3) ?
C8 C7 C6 . . 119.4(4) ?
C8 C7 H7 . . 120.300000 ?
C6 C7 H7 . . 120.300000 ?
C7 C8 C6 . 2_766 119.9(4) ?
C7 C8 H8 . . 120.000000 ?
C6 C8 H8 2_766 . 120.000000 ?
C10 C9 C13 . . 119.1(4) ?
C10 C9 C14 . . 117.4(4) ?
C13 C9 C14 . . 123.5(4) ?
N1 C10 C9 . . 120.5(4) ?
N1 C10 H10 . . 119.700000 ?
C9 C10 H10 . . 119.700000 ?
N1 C11 C12 . . 120.6(4) ?
N1 C11 H11 . . 119.700000 ?
C12 C11 H11 . . 119.700000 ?
C11 C12 C13 . . 119.4(4) ?
C11 C12 H12 . . 120.300000 ?
C13 C12 H12 . . 120.300000 ?
C12 C13 C9 . . 119.3(4) ?
C12 C13 H13 . . 120.400000 ?
C9 C13 H13 . . 120.400000 ?
O8 C14 O7 . . 121.4(4) ?
O8 C14 C9 . . 121.1(4) ?
O7 C14 C9 . . 117.5(3) ?
O8 C14 U1 . . 63.2(2) ?
O7 C14 U1 . . 58.6(2) ?
C9 C14 U1 . . 171.3(3) ?
C16 C15 N1 . . 111.1(3) ?
C16 C15 H15A . . 109.400000 ?
N1 C15 H15A . . 109.400000 ?
C16 C15 H15B . . 109.400000 ?
N1 C15 H15B . . 109.400000 ?
H15A C15 H15B . . 108.000000 ?
C16 C16 C15 2_556 . 123.0(5) ?
C16 C16 H16 2_556 . 118.500000 ?
C15 C16 H16 . . 118.500000 ?
N2 C17 C18 . . 178.0(6) ?
C17 C18 H18A . . 109.500000 ?
C17 C18 H18B . . 109.500000 ?
H18A C18 H18B . . 109.500000 ?
C17 C18 H18C . . 109.500000 ?
H18A C18 H18C . . 109.500000 ?
H18B C18 H18C . . 109.500000 ?

loop_
_geom_bond_atom_site_label_1
_geom_bond_atom_site_label_2
_geom_bond_site_symmetry_2
_geom_bond_distance
_geom_bond_publ_flag
U1 O1 . 1.775(3) ?
U1 O2 . 1.778(3) ?
U1 O7 . 2.448(3) ?
U1 O4 . 2.457(3) ?
U1 O6 . 2.460(3) ?
U1 O3 . 2.469(3) ?
U1 O5 . 2.480(3) ?
U1 O8 . 2.549(3) ?
O3 C1 . 1.267(5) ?
O4 C1 . 1.270(5) ?
O5 C5 . 1.266(5) ?
O6 C5 . 1.260(5) ?
O7 C14 . 1.264(5) ?
O8 C14 . 1.254(5) ?
O9 H9A . 0.864(8) ?
O9 H9B . 0.841(10) ?
N1 C10 . 1.344(5) ?
N1 C11 . 1.345(6) ?
N1 C15 . 1.503(5) ?
N2 C17 . 1.149(7) ?
C1 C2 . 1.489(5) ?
C2 C4 2_675 1.390(6) ?
C2 C3 . 1.391(6) ?
C3 C4 . 1.392(5) ?
C3 H3 . 0.950000 ?
C4 H4 . 0.950000 ?
C5 C6 . 1.502(5) ?
C6 C8 2_766 1.389(5) ?
C6 C7 . 1.397(5) ?
C7 C8 . 1.385(5) ?
C7 H7 . 0.950000 ?
C8 H8 . 0.950000 ?
C9 C10 . 1.380(5) ?
C9 C13 . 1.392(6) ?
C9 C14 . 1.495(6) ?
C10 H10 . 0.950000 ?
C11 C12 . 1.375(6) ?
C11 H11 . 0.950000 ?
C12 C13 . 1.386(6) ?
C12 H12 . 0.950000 ?
C13 H13 . 0.950000 ?
C15 C16 . 1.489(6) ?
C15 H15A . 0.990000 ?
C15 H15B . 0.990000 ?
C16 C16 2_556 1.316(9) ?
C16 H16 . 0.950000 ?
C17 C18 . 1.447(7) ?
C18 H18A . 0.980000 ?
C18 H18B . 0.980000 ?
C18 H18C . 0.980000 ?

loop_
_geom_hbond_atom_site_label_D
_geom_hbond_atom_site_label_H
_geom_hbond_atom_site_label_A
_geom_hbond_site_symmetry_A
_geom_hbond_distance_DH
_geom_hbond_distance_HA
_geom_hbond_distance_DA
_geom_hbond_angle_DHA
_geom_hbond_publ_flag
O9 H9A O6 . 0.864(8) 2.123(8) 2.986(5) 178.(9) ?
O9 H9A O7 . 0.864(8) 2.55(7) 3.015(5) 114.(6) ?
O9 H9B N2 1_545 0.841(10) 2.32(2) 3.113(8) 158.(4) ?
C15 H15A O1 1_445 0.990000 2.590000 3.364(5) 135.100000 ?
C15 H15A O9 2_556 0.990000 2.520000 3.218(6) 126.900000 ?
C15 H15B O5 1_445 0.990000 2.340000 3.174(5) 140.800000 ?
C18 H18A O4 1_455 0.980000 2.390000 3.230(5) 143.600000 ?
C18 H18B O8 . 0.980000 2.270000 3.229(5) 164.900000 ?

loop_
_geom_torsion_atom_site_label_1
_geom_torsion_atom_site_label_2
_geom_torsion_atom_site_label_3
_geom_torsion_atom_site_label_4
_geom_torsion_site_symmetry_1
_geom_torsion_site_symmetry_2
_geom_torsion_site_symmetry_3
_geom_torsion_site_symmetry_4
_geom_torsion
_geom_torsion_publ_flag
U1 O3 C1 O4 . . . . 6.6(4) ?
U1 O3 C1 C2 . . . . -171.0(3) ?
U1 O4 C1 O3 . . . . -6.6(4) ?
U1 O4 C1 C2 . . . . 171.0(3) ?
O3 C1 C2 C4 . . . 2_675 24.3(5) ?
O4 C1 C2 C4 . . . 2_675 -153.3(4) ?
O3 C1 C2 C3 . . . . -159.8(4) ?
O4 C1 C2 C3 . . . . 22.6(5) ?
C4 C2 C3 C4 2_675 . . . -1.0(6) ?
C1 C2 C3 C4 . . . . -176.9(3) ?
C2 C3 C4 C2 . . . 2_675 1.0(6) ?
U1 O6 C5 O5 . . . . 2.0(4) ?
U1 O6 C5 C6 . . . . -175.5(3) ?
U1 O5 C5 O6 . . . . -2.0(4) ?
U1 O5 C5 C6 . . . . 175.6(3) ?
O6 C5 C6 C8 . . . 2_766 171.2(4) ?
O5 C5 C6 C8 . . . 2_766 -6.3(5) ?
O6 C5 C6 C7 . . . . -5.3(5) ?
O5 C5 C6 C7 . . . . 177.2(3) ?
C8 C6 C7 C8 2_766 . . . 0.8(6) ?
C5 C6 C7 C8 . . . . 177.2(3) ?
C6 C7 C8 C6 . . . 2_766 -0.8(6) ?
C11 N1 C10 C9 . . . . -1.8(6) ?
C15 N1 C10 C9 . . . . 175.5(4) ?
C13 C9 C10 N1 . . . . 1.4(6) ?
C14 C9 C10 N1 . . . . -179.6(4) ?
C10 N1 C11 C12 . . . . 0.5(6) ?
C15 N1 C11 C12 . . . . -176.8(4) ?
N1 C11 C12 C13 . . . . 1.2(6) ?
C11 C12 C13 C9 . . . . -1.5(6) ?
C10 C9 C13 C12 . . . . 0.2(6) ?
C14 C9 C13 C12 . . . . -178.7(4) ?
U1 O8 C14 O7 . . . . -7.4(4) ?
U1 O8 C14 C9 . . . . 171.3(3) ?
U1 O7 C14 O8 . . . . 7.7(4) ?
U1 O7 C14 C9 . . . . -171.0(3) ?
C10 C9 C14 O8 . . . . 174.5(4) ?
C13 C9 C14 O8 . . . . -6.6(6) ?
C10 C9 C14 O7 . . . . -6.8(6) ?
C13 C9 C14 O7 . . . . 172.2(4) ?
C10 N1 C15 C16 . . . . 52.8(5) ?
C11 N1 C15 C16 . . . . -129.8(4) ?
N1 C15 C16 C16 . . . 2_556 -119.1(5) ?
